data_7001095
loop_
_publ_author_name
'Zhang, Jie'
'Ma, Liping'
'Han, Yanan'
'Zhang, Fuyan Han Zhengxing'
'Cai, Ruifang'
'Chen, Zhenxia'
'Zhou, Xigeng'

_publ_section_title
;
 Facile construction of the guanidine substituent or guanidinate
 anionic ligand through addition of the adjacent amino group to
 carbodiimide
;
_journal_issue 17
_journal_name_full 'Dalton Transactions'
_journal_page_first 3298
_journal_page_last 3305
_journal_paper_doi 10.1039/b813711k
_journal_year 2009
_chemical_formula_sum 'C81 H110 Gd3 N7 O3 S3'
_chemical_formula_weight 1797.69
_chemical_name_systematic
;
?
;
_space_group_IT_number 14
_symmetry_cell_setting monoclinic
_symmetry_space_group_name_Hall '-P 2yn'
_symmetry_space_group_name_H-M 'P 1 21/n 1'
_atom_sites_solution_hydrogens geom
_atom_sites_solution_primary direct
_atom_sites_solution_secondary difmap
_audit_creation_method SHELXL-97
_cell_angle_alpha 90.00
_cell_angle_beta 91.485(5)
_cell_angle_gamma 90.00
_cell_formula_units_Z 4
_cell_length_a 25.853(9)
_cell_length_b 12.257(4)
_cell_length_c 28.459(10)
_cell_measurement_reflns_used 246
_cell_measurement_temperature 293(2)
_cell_measurement_theta_max 18.803
_cell_measurement_theta_min 2.268
_cell_volume 9015(5)
_computing_cell_refinement 'Bruker XSCANS'
_computing_data_collection 'Bruker XSCANS'
_computing_data_reduction 'Bruker SHELXTL'
_computing_molecular_graphics 'Bruker SHELXTL'
_computing_publication_material 'Bruker SHELXTL'
_computing_structure_refinement 'SHELXL-97 (Sheldrick, 1997)'
_computing_structure_solution 'SHELXS-97 (Sheldrick, 1990)'
_diffrn_ambient_temperature 293(2)
_diffrn_measured_fraction_theta_full 0.997
_diffrn_measured_fraction_theta_max 0.997
_diffrn_measurement_device_type 'Bruker P4'
_diffrn_measurement_method '\w scans'
_diffrn_radiation_monochromator graphite
_diffrn_radiation_source 'fine-focus sealed tube'
_diffrn_radiation_type MoK\a
_diffrn_radiation_wavelength 0.71073
_diffrn_reflns_av_R_equivalents 0.1800
_diffrn_reflns_av_sigmaI/netI 0.1893
_diffrn_reflns_limit_h_max 22
_diffrn_reflns_limit_h_min -25
_diffrn_reflns_limit_k_max 12
_diffrn_reflns_limit_k_min -11
_diffrn_reflns_limit_l_max 25
_diffrn_reflns_limit_l_min -28
_diffrn_reflns_number 30400
_diffrn_reflns_theta_full 20.59
_diffrn_reflns_theta_max 20.59
_diffrn_reflns_theta_min 1.05
_exptl_absorpt_coefficient_mu 2.295
_exptl_absorpt_correction_T_max 0.8030
_exptl_absorpt_correction_T_min 0.7246
_exptl_absorpt_correction_type multi-scan
_exptl_absorpt_process_details sadabs
_exptl_crystal_colour colorless
_exptl_crystal_density_diffrn 1.324
_exptl_crystal_density_method 'not measured'
_exptl_crystal_description block
_exptl_crystal_F_000 3636
_exptl_crystal_size_max 0.15
_exptl_crystal_size_mid 0.10
_exptl_crystal_size_min 0.10
_refine_diff_density_max 1.348
_refine_diff_density_min -1.298
_refine_diff_density_rms 0.244
_refine_ls_extinction_method none
_refine_ls_goodness_of_fit_ref 1.010
_refine_ls_hydrogen_treatment constr
_refine_ls_matrix_type full
_refine_ls_number_parameters 403
_refine_ls_number_reflns 9117
_refine_ls_number_restraints 44
_refine_ls_restrained_S_all 1.008
_refine_ls_R_factor_all 0.1929
_refine_ls_R_factor_gt 0.0731
_refine_ls_shift/su_max 0.000
_refine_ls_shift/su_mean 0.000
_refine_ls_structure_factor_coef Fsqd
_refine_ls_weighting_details 'calc w=1/[\s^2^(Fo^2^)+(0.1339P)^2^+0.0000P] where P=(Fo^2^+2Fc^2^)/3'
_refine_ls_weighting_scheme calc
_refine_ls_wR_factor_gt 0.1835
_refine_ls_wR_factor_ref 0.2705
_reflns_number_gt 4207
_reflns_number_total 9117
_reflns_threshold_expression >2sigma(I)
_cod_data_source_file b813711k.txt
_cod_data_source_block 06322b
_cod_depositor_comments
;
The following automatic conversions were performed:
'_symmetry_cell_setting' value 'Monoclinic' changed to 'monoclinic'
according to '/home/saulius/struct/CIF-dictionaries/cif_core.dic'
dictionary named 'cif_core.dic' version 2.4.1 from 2010-06-29.

Automatic conversion script
Id: cif_fix_enum 1527 2010-12-29 10:47:43Z saulius 
;
_cod_original_sg_symbol_H-M P2(1)/n
_cod_database_code 7001095

loop_
_symmetry_equiv_pos_as_xyz
'x, y, z'
'-x+1/2, y+1/2, -z+1/2'
'-x, -y, -z'
'x-1/2, -y-1/2, z-1/2'

loop_
_atom_site_label
_atom_site_type_symbol
_atom_site_fract_x
_atom_site_fract_y
_atom_site_fract_z
_atom_site_U_iso_or_equiv
_atom_site_adp_type
_atom_site_occupancy
_atom_site_symmetry_multiplicity
_atom_site_calc_flag
_atom_site_refinement_flags
_atom_site_disorder_assembly
_atom_site_disorder_group
Gd1 Gd 0.56228(5) 0.86970(10) -0.03124(4) 0.0508(4) Uani 1 1 d . . .
S1 S 0.5055(3) 0.9338(5) 0.0449(2) 0.059(2) Uani 1 1 d . . .
N1 N 0.5731(8) 0.7327(15) 0.0351(7) 0.055(6) Uiso 1 1 d . . .
N2 N 0.6348(7) 0.7413(14) 0.0997(6) 0.051(6) Uiso 1 1 d . . .
H2A H 0.6585 0.7036 0.1139 0.061 Uiso 1 1 calc R . .
N3 N 0.6553(8) 0.6452(15) 0.0325(7) 0.063(6) Uiso 1 1 d . . .
H3A H 0.6876 0.6582 0.0376 0.075 Uiso 1 1 calc R . .
C1 C 0.5052(9) 0.6955(17) -0.0604(7) 0.115(12) Uiso 1 1 d G . .
H1A H 0.4966 0.6467 -0.0369 0.138 Uiso 1 1 calc R . .
C2 C 0.5481(8) 0.6907(16) -0.0873(8) 0.085(10) Uiso 1 1 d G . .
H2B H 0.5739 0.6379 -0.0853 0.102 Uiso 1 1 calc R . .
C3 C 0.5465(8) 0.7769(17) -0.1177(7) 0.100(11) Uiso 1 1 d G . .
H3B H 0.5710 0.7931 -0.1400 0.120 Uiso 1 1 calc R . .
C4 C 0.5025(8) 0.8351(15) -0.1096(7) 0.073(9) Uiso 1 1 d G . .
H4A H 0.4919 0.8979 -0.1254 0.088 Uiso 1 1 calc R . .
C5 C 0.4770(8) 0.7848(17) -0.0742(7) 0.087(10) Uiso 1 1 d G . .
H5A H 0.4459 0.8074 -0.0617 0.104 Uiso 1 1 calc R . .
C6 C 0.6624(8) 0.8811(16) -0.0569(8) 0.088(10) Uiso 1 1 d G . .
H6A H 0.6739 0.8212 -0.0738 0.105 Uiso 1 1 calc R . .
C7 C 0.6647(8) 0.8924(16) -0.0083(8) 0.098(11) Uiso 1 1 d G . .
H7A H 0.6780 0.8415 0.0130 0.117 Uiso 1 1 calc R . .
C8 C 0.6436(8) 0.9932(17) 0.0028(7) 0.100(11) Uiso 1 1 d G . .
H8A H 0.6404 1.0215 0.0329 0.120 Uiso 1 1 calc R . .
C9 C 0.6283(8) 1.0441(14) -0.0389(7) 0.072(8) Uiso 1 1 d G . .
H9A H 0.6130 1.1126 -0.0416 0.086 Uiso 1 1 calc R . .
C10 C 0.6399(8) 0.9748(17) -0.0758(6) 0.088(10) Uiso 1 1 d G . .
H10A H 0.6337 0.9888 -0.1076 0.105 Uiso 1 1 calc R . .
C11 C 0.5298(10) 0.7239(19) 0.0668(8) 0.054(7) Uiso 1 1 d . . .
C12 C 0.4957(9) 0.8111(18) 0.0747(8) 0.047(7) Uiso 1 1 d . . .
C13 C 0.4561(10) 0.798(2) 0.1074(9) 0.066(8) Uiso 1 1 d . . .
H13A H 0.4346 0.8565 0.1140 0.079 Uiso 1 1 calc R . .
C14 C 0.4488(11) 0.697(2) 0.1302(9) 0.066(8) Uiso 1 1 d . . .
H14A H 0.4230 0.6890 0.1521 0.079 Uiso 1 1 calc R . .
C15 C 0.4805(11) 0.610(2) 0.1194(9) 0.072(8) Uiso 1 1 d . . .
H15A H 0.4747 0.5419 0.1331 0.086 Uiso 1 1 calc R . .
C16 C 0.5215(10) 0.623(2) 0.0877(9) 0.064(8) Uiso 1 1 d . . .
H16A H 0.5429 0.5640 0.0810 0.077 Uiso 1 1 calc R . .
C17 C 0.6166(10) 0.7074(19) 0.0564(9) 0.057(7) Uiso 1 1 d . . .
C18 C 0.6157(10) 0.8374(18) 0.1222(8) 0.054(7) Uiso 1 1 d . . .
H18A H 0.5913 0.8733 0.1003 0.064 Uiso 1 1 calc R . .
C19 C 0.5874(10) 0.8115(19) 0.1668(8) 0.062(8) Uiso 1 1 d . . .
H19A H 0.6112 0.7776 0.1894 0.074 Uiso 1 1 calc R . .
H19B H 0.5598 0.7600 0.1598 0.074 Uiso 1 1 calc R . .
C20 C 0.5647(12) 0.914(2) 0.1883(10) 0.092(10) Uiso 1 1 d . . .
H20A H 0.5390 0.9443 0.1666 0.110 Uiso 1 1 calc R . .
H20B H 0.5473 0.8944 0.2169 0.110 Uiso 1 1 calc R . .
C21 C 0.6041(11) 0.999(2) 0.1995(10) 0.076(9) Uiso 1 1 d . . .
H21A H 0.6260 0.9751 0.2257 0.091 Uiso 1 1 calc R . .
H21B H 0.5870 1.0660 0.2085 0.091 Uiso 1 1 calc R . .
C22 C 0.6367(12) 1.019(2) 0.1571(10) 0.087(10) Uiso 1 1 d . . .
H22A H 0.6650 1.0670 0.1664 0.105 Uiso 1 1 calc R . .
H22B H 0.6157 1.0578 0.1337 0.105 Uiso 1 1 calc R . .
C23 C 0.6592(10) 0.9181(19) 0.1340(9) 0.067(8) Uiso 1 1 d . . .
H23A H 0.6845 0.8842 0.1551 0.080 Uiso 1 1 calc R . .
H23B H 0.6765 0.9387 0.1055 0.080 Uiso 1 1 calc R . .
C24 C 0.6382(11) 0.556(2) -0.0019(9) 0.068(8) Uiso 1 1 d . . .
H24A H 0.6036 0.5714 -0.0152 0.082 Uiso 1 1 calc R . .
C25 C 0.6400(11) 0.4473(19) 0.0217(9) 0.074(9) Uiso 1 1 d . . .
H25A H 0.6147 0.4456 0.0463 0.089 Uiso 1 1 calc R . .
H25B H 0.6739 0.4365 0.0363 0.089 Uiso 1 1 calc R . .
C26 C 0.6288(11) 0.356(2) -0.0129(10) 0.080(9) Uiso 1 1 d . . .
H26A H 0.6307 0.2860 0.0032 0.095 Uiso 1 1 calc R . .
H26B H 0.5942 0.3639 -0.0264 0.095 Uiso 1 1 calc R . .
C27 C 0.6678(11) 0.359(2) -0.0509(10) 0.081(9) Uiso 1 1 d . . .
H27A H 0.7022 0.3477 -0.0374 0.097 Uiso 1 1 calc R . .
H27B H 0.6607 0.3015 -0.0734 0.097 Uiso 1 1 calc R . .
C28 C 0.6660(13) 0.466(2) -0.0753(11) 0.105(11) Uiso 1 1 d . . .
H28A H 0.6317 0.4778 -0.0890 0.126 Uiso 1 1 calc R . .
H28B H 0.6905 0.4664 -0.1005 0.126 Uiso 1 1 calc R . .
C29 C 0.6794(11) 0.562(2) -0.0402(10) 0.084(9) Uiso 1 1 d . . .
H29A H 0.7138 0.5517 -0.0264 0.101 Uiso 1 1 calc R . .
H29B H 0.6781 0.6313 -0.0562 0.101 Uiso 1 1 calc R . .
Gd2 Gd 0.63449(5) 0.15026(10) 0.38893(5) 0.0498(4) Uani 1 1 d . . .
Gd3 Gd 0.55268(5) 0.38194(10) 0.29809(5) 0.0522(5) Uani 1 1 d . . .
S2 S 0.5793(3) 0.3501(5) 0.3957(2) 0.0552(19) Uani 1 1 d . . .
S3 S 0.6341(2) 0.2261(5) 0.2936(2) 0.0503(19) Uani 1 1 d . . .
N4 N 0.5981(8) 0.1887(16) 0.4729(7) 0.072(7) Uiso 1 1 d . . .
H4B H 0.6205 0.2054 0.4522 0.087 Uiso 1 1 calc R . .
H4C H 0.6057 0.1413 0.4943 0.087 Uiso 1 1 calc R . .
N5 N 0.6311(7) 0.4645(14) 0.3112(6) 0.044(5) Uiso 1 1 d . . .
N6 N 0.5663(8) 0.5755(15) 0.3076(6) 0.052(6) Uiso 1 1 d . . .
N7 N 0.6472(7) 0.6466(15) 0.3385(6) 0.056(6) Uiso 1 1 d . . .
H7B H 0.6439 0.7131 0.3292 0.067 Uiso 1 1 calc R . .
O1 O 0.5776(6) 0.4132(13) 0.2176(5) 0.071(5) Uiso 1 1 d D . .
C30 C 0.7189(12) 0.230(3) 0.4381(11) 0.094(10) Uiso 1 1 d . . .
H30A H 0.7141 0.2842 0.4604 0.113 Uiso 1 1 calc R . .
C31 C 0.7297(11) 0.248(3) 0.3913(11) 0.088(10) Uiso 1 1 d . . .
H31A H 0.7323 0.3145 0.3759 0.106 Uiso 1 1 calc R . .
C32 C 0.7357(12) 0.143(2) 0.3724(11) 0.091(10) Uiso 1 1 d . . .
H32A H 0.7447 0.1295 0.3415 0.109 Uiso 1 1 calc R . .
C33 C 0.7272(12) 0.064(3) 0.4036(11) 0.093(10) Uiso 1 1 d . . .
H33A H 0.7280 -0.0106 0.3986 0.111 Uiso 1 1 calc R . .
C34 C 0.7164(12) 0.119(2) 0.4465(11) 0.095(10) Uiso 1 1 d . . .
H34A H 0.7091 0.0866 0.4751 0.114 Uiso 1 1 calc R . .
C35 C 0.6158(12) -0.046(2) 0.3499(10) 0.085(10) Uiso 1 1 d . . .
H35A H 0.6418 -0.0729 0.3312 0.102 Uiso 1 1 calc R . .
C36 C 0.5750(11) 0.015(2) 0.3336(10) 0.073(9) Uiso 1 1 d . . .
H36A H 0.5680 0.0379 0.3030 0.088 Uiso 1 1 calc R . .
C37 C 0.5450(11) 0.036(2) 0.3750(10) 0.075(9) Uiso 1 1 d . . .
H37A H 0.5146 0.0763 0.3755 0.090 Uiso 1 1 calc R . .
C38 C 0.5676(10) -0.0124(19) 0.4128(10) 0.063(8) Uiso 1 1 d . . .
H38A H 0.5549 -0.0123 0.4431 0.075 Uiso 1 1 calc R . .
C39 C 0.6132(11) -0.063(2) 0.3989(10) 0.072(8) Uiso 1 1 d . . .
H39A H 0.6371 -0.0995 0.4180 0.086 Uiso 1 1 calc R . .
C40 C 0.5496(11) 0.238(2) 0.4717(9) 0.061(8) Uiso 1 1 d . . .
C41 C 0.5341(10) 0.3137(18) 0.4394(8) 0.050(7) Uiso 1 1 d . . .
C42 C 0.4885(11) 0.375(2) 0.4437(10) 0.084(9) Uiso 1 1 d . . .
H42A H 0.4812 0.4353 0.4246 0.101 Uiso 1 1 calc R . .
C43 C 0.4539(14) 0.340(2) 0.4793(11) 0.103(11) Uiso 1 1 d . . .
H43A H 0.4219 0.3741 0.4819 0.123 Uiso 1 1 calc R . .
C44 C 0.4677(14) 0.255(3) 0.5107(12) 0.112(12) Uiso 1 1 d . . .
H44A H 0.4441 0.2311 0.5326 0.135 Uiso 1 1 calc R . .
C45 C 0.5172(11) 0.204(2) 0.5090(10) 0.077(9) Uiso 1 1 d . . .
H45A H 0.5279 0.1520 0.5309 0.092 Uiso 1 1 calc R . .
C46 C 0.4631(12) 0.285(3) 0.3232(12) 0.094(10) Uiso 1 1 d . . .
H46A H 0.4636 0.2652 0.3547 0.113 Uiso 1 1 calc R . .
C47 C 0.4469(13) 0.381(3) 0.3054(12) 0.110(12) Uiso 1 1 d . . .
H47A H 0.4321 0.4361 0.3229 0.132 Uiso 1 1 calc R . .
C48 C 0.4551(14) 0.386(3) 0.2583(13) 0.122(13) Uiso 1 1 d . . .
H48A H 0.4491 0.4450 0.2385 0.146 Uiso 1 1 calc R . .
C49 C 0.4733(12) 0.288(3) 0.2467(12) 0.103(11) Uiso 1 1 d . . .
H49A H 0.4813 0.2661 0.2165 0.124 Uiso 1 1 calc R . .
C50 C 0.4785(13) 0.224(3) 0.2876(12) 0.106(12) Uiso 1 1 d . . .
H50A H 0.4904 0.1529 0.2893 0.127 Uiso 1 1 calc R . .
C51 C 0.6786(9) 0.4342(17) 0.2921(8) 0.041(6) Uiso 1 1 d . . .
C52 C 0.6846(9) 0.3184(17) 0.2822(8) 0.044(6) Uiso 1 1 d . . .
C53 C 0.7278(9) 0.2814(18) 0.2588(7) 0.043(6) Uiso 1 1 d . . .
H53A H 0.7306 0.2076 0.2518 0.052 Uiso 1 1 calc R . .
C54 C 0.7676(10) 0.3538(18) 0.2453(8) 0.054(7) Uiso 1 1 d . . .
H54A H 0.7972 0.3275 0.2313 0.065 Uiso 1 1 calc R . .
C55 C 0.7614(10) 0.4639(19) 0.2535(8) 0.054(7) Uiso 1 1 d . . .
H55A H 0.7862 0.5127 0.2432 0.065 Uiso 1 1 calc R . .
C56 C 0.7189(8) 0.5030(17) 0.2767(7) 0.038(6) Uiso 1 1 d . . .
H56A H 0.7167 0.5775 0.2825 0.046 Uiso 1 1 calc R . .
C57 C 0.6163(10) 0.5693(18) 0.3189(8) 0.045(7) Uiso 1 1 d . . .
C58 C 0.5359(10) 0.6756(19) 0.3159(8) 0.053(7) Uiso 1 1 d . . .
H58A H 0.5600 0.7358 0.3226 0.064 Uiso 1 1 calc R . .
C59 C 0.5009(11) 0.661(2) 0.3581(10) 0.081(9) Uiso 1 1 d . . .
H59A H 0.5221 0.6484 0.3861 0.097 Uiso 1 1 calc R . .
H59B H 0.4789 0.5981 0.3530 0.097 Uiso 1 1 calc R . .
C60 C 0.4665(11) 0.763(2) 0.3660(10) 0.085(10) Uiso 1 1 d . . .
H60A H 0.4439 0.7500 0.3921 0.102 Uiso 1 1 calc R . .
H60B H 0.4880 0.8256 0.3734 0.102 Uiso 1 1 calc R . .
C61 C 0.4357(12) 0.783(2) 0.3231(10) 0.088(10) Uiso 1 1 d . . .
H61A H 0.4144 0.8475 0.3279 0.106 Uiso 1 1 calc R . .
H61B H 0.4127 0.7221 0.3174 0.106 Uiso 1 1 calc R . .
C62 C 0.4689(12) 0.802(2) 0.2787(10) 0.093(10) Uiso 1 1 d . . .
H62A H 0.4892 0.8679 0.2824 0.112 Uiso 1 1 calc R . .
H62B H 0.4465 0.8098 0.2511 0.112 Uiso 1 1 calc R . .
C63 C 0.5056(11) 0.702(2) 0.2724(10) 0.082(9) Uiso 1 1 d . . .
H63A H 0.4852 0.6388 0.2631 0.098 Uiso 1 1 calc R . .
H63B H 0.5293 0.7175 0.2474 0.098 Uiso 1 1 calc R . .
C64 C 0.6862(8) 0.6211(17) 0.3750(7) 0.041(6) Uiso 1 1 d . . .
H64A H 0.7031 0.5514 0.3683 0.049 Uiso 1 1 calc R . .
C65 C 0.7267(10) 0.715(2) 0.3773(9) 0.065(8) Uiso 1 1 d . . .
H65A H 0.7439 0.7197 0.3475 0.078 Uiso 1 1 calc R . .
H65B H 0.7093 0.7833 0.3829 0.078 Uiso 1 1 calc R . .
C66 C 0.7668(12) 0.693(2) 0.4168(10) 0.087(10) Uiso 1 1 d . . .
H66A H 0.7856 0.6266 0.4103 0.104 Uiso 1 1 calc R . .
H66B H 0.7915 0.7529 0.4181 0.104 Uiso 1 1 calc R . .
C67 C 0.7406(12) 0.683(2) 0.4636(10) 0.086(10) Uiso 1 1 d . . .
H67A H 0.7665 0.6682 0.4880 0.103 Uiso 1 1 calc R . .
H67B H 0.7241 0.7519 0.4710 0.103 Uiso 1 1 calc R . .
C68 C 0.7006(12) 0.593(2) 0.4630(10) 0.096(10) Uiso 1 1 d . . .
H68A H 0.6832 0.5914 0.4928 0.115 Uiso 1 1 calc R . .
H68B H 0.7171 0.5234 0.4583 0.115 Uiso 1 1 calc R . .
C69 C 0.6597(10) 0.616(2) 0.4217(8) 0.067(8) Uiso 1 1 d . . .
H69A H 0.6340 0.5585 0.4208 0.080 Uiso 1 1 calc R . .
H69B H 0.6421 0.6846 0.4273 0.080 Uiso 1 1 calc R . .
C70 C 0.5794(11) 0.331(2) 0.1820(10) 0.105(11) Uiso 1 1 d D . .
H70A H 0.5493 0.3357 0.1611 0.126 Uiso 1 1 calc R . .
H70B H 0.5799 0.2586 0.1963 0.126 Uiso 1 1 calc R . .
C71 C 0.6275(11) 0.349(2) 0.1556(10) 0.115(12) Uiso 1 1 d D . .
H71A H 0.6217 0.3344 0.1224 0.138 Uiso 1 1 calc R . .
H71B H 0.6552 0.3021 0.1674 0.138 Uiso 1 1 calc R . .
C72 C 0.6405(10) 0.4657(19) 0.1637(9) 0.091(10) Uiso 1 1 d D . .
H72A H 0.6390 0.5056 0.1342 0.109 Uiso 1 1 calc R . .
H72B H 0.6750 0.4727 0.1775 0.109 Uiso 1 1 calc R . .
C73 C 0.6010(10) 0.5090(16) 0.1966(9) 0.073(9) Uiso 1 1 d D . .
H73A H 0.6174 0.5545 0.2206 0.087 Uiso 1 1 calc R . .
H73B H 0.5751 0.5519 0.1797 0.087 Uiso 1 1 calc R . .
O2 O 0.6278(14) 1.007(2) 0.5398(11) 0.191(13) Uiso 1 1 d D . .
C74 C 0.5972(16) 0.987(5) 0.5802(18) 0.37(5) Uiso 1 1 d D . .
H74A H 0.5671 0.9438 0.5718 0.446 Uiso 1 1 calc R . .
H74B H 0.5857 1.0557 0.5936 0.446 Uiso 1 1 calc R . .
C75 C 0.631(2) 0.928(5) 0.6146(11) 0.30(3) Uiso 1 1 d D . .
H75A H 0.6520 0.9778 0.6337 0.366 Uiso 1 1 calc R . .
H75B H 0.6114 0.8814 0.6350 0.366 Uiso 1 1 calc R . .
C76 C 0.665(2) 0.861(4) 0.583(2) 0.32(4) Uiso 1 1 d D . .
H76A H 0.6535 0.7858 0.5832 0.384 Uiso 1 1 calc R . .
H76B H 0.7004 0.8645 0.5943 0.384 Uiso 1 1 calc R . .
C77 C 0.659(2) 0.910(4) 0.5354(15) 0.31(4) Uiso 1 1 d D . .
H77A H 0.6922 0.9276 0.5231 0.374 Uiso 1 1 calc R . .
H77B H 0.6415 0.8585 0.5142 0.374 Uiso 1 1 calc R . .
O3 O 0.6558(19) 0.325(3) 0.5462(13) 0.245(17) Uiso 1 1 d D . .
C78 C 0.6247(18) 0.418(5) 0.558(2) 0.34(4) Uiso 1 1 d D . .
H78A H 0.5928 0.3933 0.5717 0.411 Uiso 1 1 calc R . .
H78B H 0.6162 0.4594 0.5299 0.411 Uiso 1 1 calc R . .
C79 C 0.654(3) 0.487(3) 0.592(2) 0.27(3) Uiso 1 1 d D . .
H79A H 0.6376 0.4876 0.6224 0.324 Uiso 1 1 calc R . .
H79B H 0.6566 0.5613 0.5809 0.324 Uiso 1 1 calc R . .
C80 C 0.707(2) 0.436(5) 0.596(2) 0.40(5) Uiso 1 1 d D . .
H80A H 0.7198 0.4386 0.6286 0.482 Uiso 1 1 calc R . .
H80B H 0.7309 0.4731 0.5764 0.482 Uiso 1 1 calc R . .
C81 C 0.698(2) 0.321(4) 0.581(2) 0.38(5) Uiso 1 1 d D . .
H81A H 0.7288 0.2915 0.5667 0.460 Uiso 1 1 calc R . .
H81B H 0.6887 0.2750 0.6069 0.460 Uiso 1 1 calc R . .

loop_
_atom_site_aniso_label
_atom_site_aniso_U_11
_atom_site_aniso_U_22
_atom_site_aniso_U_33
_atom_site_aniso_U_23
_atom_site_aniso_U_13
_atom_site_aniso_U_12
Gd1 0.0498(9) 0.0477(9) 0.0550(9) -0.0044(7) 0.0063(7) 0.0020(7)
S1 0.058(5) 0.047(4) 0.073(5) 0.001(4) 0.020(4) 0.010(4)
Gd2 0.0443(9) 0.0444(8) 0.0616(9) 0.0016(7) 0.0199(7) -0.0019(7)
Gd3 0.0466(9) 0.0484(9) 0.0622(10) -0.0010(7) 0.0147(7) -0.0055(7)
S2 0.059(5) 0.044(4) 0.064(5) 0.007(3) 0.028(4) 0.006(4)
S3 0.047(5) 0.036(4) 0.069(5) -0.006(3) 0.023(4) -0.005(3)

loop_
_atom_type_symbol
_atom_type_description
_atom_type_scat_dispersion_real
_atom_type_scat_dispersion_imag
_atom_type_scat_source
C C 0.0033 0.0016 'International Tables Vol C Tables 4.2.6.8 and 6.1.1.4'
H H 0.0000 0.0000 'International Tables Vol C Tables 4.2.6.8 and 6.1.1.4'
N N 0.0061 0.0033 'International Tables Vol C Tables 4.2.6.8 and 6.1.1.4'
O O 0.0106 0.0060 'International Tables Vol C Tables 4.2.6.8 and 6.1.1.4'
S S 0.1246 0.1234 'International Tables Vol C Tables 4.2.6.8 and 6.1.1.4'
Gd Gd -0.1653 3.9035 'International Tables Vol C Tables 4.2.6.8 and 6.1.1.4'

loop_
_geom_angle_atom_site_label_1
_geom_angle_atom_site_label_2
_geom_angle_atom_site_label_3
_geom_angle
_geom_angle_site_symmetry_1
_geom_angle_site_symmetry_3
_geom_angle_publ_flag
N1 Gd1 C5 98.9(7) . . ?
N1 Gd1 C6 98.4(7) . . ?
C5 Gd1 C6 132.2(6) . . ?
N1 Gd1 C4 123.9(6) . . ?
C5 Gd1 C4 29.2(3) . . ?
C6 Gd1 C4 108.3(7) . . ?
N1 Gd1 C1 75.9(6) . . ?
C5 Gd1 C1 29.2(3) . . ?
C6 Gd1 C1 118.3(6) . . ?
C4 Gd1 C1 48.1(4) . . ?
N1 Gd1 C7 78.5(6) . . ?
C5 Gd1 C7 157.6(6) . . ?
C6 Gd1 C7 29.6(3) . . ?
C4 Gd1 C7 137.9(7) . . ?
C1 Gd1 C7 132.2(7) . . ?
N1 Gd1 C10 126.2(6) . . ?
C5 Gd1 C10 125.0(6) . . ?
C6 Gd1 C10 29.6(3) . . ?
C4 Gd1 C10 95.9(6) . . ?
C1 Gd1 C10 129.1(6) . . ?
C7 Gd1 C10 48.7(5) . . ?
N1 Gd1 C3 113.9(6) . . ?
C5 Gd1 C3 48.0(4) . . ?
C6 Gd1 C3 84.3(6) . . ?
C4 Gd1 C3 29.0(3) . . ?
C1 Gd1 C3 47.9(4) . . ?
C7 Gd1 C3 112.4(6) . . ?
C10 Gd1 C3 82.7(6) . . ?
N1 Gd1 C2 85.1(6) . . ?
C5 Gd1 C2 48.0(5) . . ?
C6 Gd1 C2 89.9(6) . . ?
C4 Gd1 C2 47.9(4) . . ?
C1 Gd1 C2 29.0(3) . . ?
C7 Gd1 C2 109.7(6) . . ?
C10 Gd1 C2 101.4(7) . . ?
C3 Gd1 C2 28.9(3) . . ?
N1 Gd1 C8 91.9(6) . . ?
C5 Gd1 C8 168.6(7) . . ?
C6 Gd1 C8 48.7(5) . . ?
C4 Gd1 C8 142.2(6) . . ?
C1 Gd1 C8 161.2(7) . . ?
C7 Gd1 C8 29.4(3) . . ?
C10 Gd1 C8 48.5(5) . . ?
C3 Gd1 C8 130.0(6) . . ?
C2 Gd1 C8 137.6(6) . . ?
N1 Gd1 C9 121.1(6) . . ?
C5 Gd1 C9 139.9(6) . . ?
C6 Gd1 C9 48.7(5) . . ?
C4 Gd1 C9 113.5(6) . . ?
C1 Gd1 C9 157.2(6) . . ?
C7 Gd1 C9 48.5(5) . . ?
C10 Gd1 C9 29.4(3) . . ?
C3 Gd1 C9 109.4(6) . . ?
C2 Gd1 C9 130.8(7) . . ?
C8 Gd1 C9 29.3(3) . . ?
N1 Gd1 S1 69.8(5) . . ?
C5 Gd1 S1 91.2(4) . . ?
C6 Gd1 S1 136.6(5) . . ?
C4 Gd1 S1 112.7(5) . . ?
C1 Gd1 S1 99.7(5) . . ?
C7 Gd1 S1 108.4(5) . . ?
C10 Gd1 S1 130.0(5) . . ?
C3 Gd1 S1 139.0(5) . . ?
C2 Gd1 S1 128.3(5) . . ?
C8 Gd1 S1 89.1(4) . . ?
C9 Gd1 S1 100.6(4) . . ?
C12 S1 Gd1 102.9(8) . . ?
C12 S1 Gd1 131.4(9) . 3_675 ?
Gd1 S1 Gd1 116.6(2) . 3_675 ?
C17 N1 C11 111(2) . . ?
C17 N1 Gd1 125.6(17) . . ?
C11 N1 Gd1 115.9(15) . . ?
C17 N2 C18 122(2) . . ?
C17 N2 H2A 118.8 . . ?
C18 N2 H2A 118.8 . . ?
C17 N3 C24 119(2) . . ?
C17 N3 H3A 120.3 . . ?
C24 N3 H3A 120.3 . . ?
C5 C1 C2 108.0 . . ?
C5 C1 Gd1 74.9(7) . . ?
C2 C1 Gd1 76.2(8) . . ?
C5 C1 H1A 126.0 . . ?
C2 C1 H1A 126.0 . . ?
Gd1 C1 H1A 115.1 . . ?
C3 C2 C1 108.0 . . ?
C3 C2 Gd1 75.5(8) . . ?
C1 C2 Gd1 74.7(8) . . ?
C3 C2 H2B 126.0 . . ?
C1 C2 H2B 126.0 . . ?
Gd1 C2 H2B 115.9 . . ?
C2 C3 C4 108.0 . . ?
C2 C3 Gd1 75.6(8) . . ?
C4 C3 Gd1 74.7(7) . . ?
C2 C3 H3B 126.0 . . ?
C4 C3 H3B 126.0 . . ?
Gd1 C3 H3B 115.9 . . ?
C3 C4 C5 108.0 . . ?
C3 C4 Gd1 76.3(8) . . ?
C5 C4 Gd1 74.9(8) . . ?
C3 C4 H4A 126.0 . . ?
C5 C4 H4A 126.0 . . ?
Gd1 C4 H4A 115.0 . . ?
C1 C5 C4 108.0 . . ?
C1 C5 Gd1 75.9(8) . . ?
C4 C5 Gd1 75.9(8) . . ?
C1 C5 H5A 126.0 . . ?
C4 C5 H5A 126.0 . . ?
Gd1 C5 H5A 114.5 . . ?
C10 C6 C7 108.0 . . ?
C10 C6 Gd1 75.8(8) . . ?
C7 C6 Gd1 75.7(8) . . ?
C10 C6 H6A 126.0 . . ?
C7 C6 H6A 126.0 . . ?
Gd1 C6 H6A 114.8 . . ?
C8 C7 C6 108.0 . . ?
C8 C7 Gd1 76.2(8) . . ?
C6 C7 Gd1 74.6(8) . . ?
C8 C7 H7A 126.0 . . ?
C6 C7 H7A 126.0 . . ?
Gd1 C7 H7A 115.3 . . ?
C9 C8 C7 108.0 . . ?
C9 C8 Gd1 75.4(8) . . ?
C7 C8 Gd1 74.4(8) . . ?
C9 C8 H8A 126.0 . . ?
C7 C8 H8A 126.0 . . ?
Gd1 C8 H8A 116.4 . . ?
C8 C9 C10 108.0 . . ?
C8 C9 Gd1 75.3(8) . . ?
C10 C9 Gd1 74.4(8) . . ?
C8 C9 H9A 126.0 . . ?
C10 C9 H9A 126.0 . . ?
Gd1 C9 H9A 116.4 . . ?
C9 C10 C6 108.0 . . ?
C9 C10 Gd1 76.2(8) . . ?
C6 C10 Gd1 74.6(8) . . ?
C9 C10 H10A 126.0 . . ?
C6 C10 H10A 126.0 . . ?
Gd1 C10 H10A 115.4 . . ?
C16 C11 C12 120(2) . . ?
C16 C11 N1 117(2) . . ?
C12 C11 N1 122(2) . . ?
C11 C12 C13 119(2) . . ?
C11 C12 S1 118.5(19) . . ?
C13 C12 S1 122.4(19) . . ?
C12 C13 C14 121(2) . . ?
C12 C13 H13A 119.6 . . ?
C14 C13 H13A 119.6 . . ?
C15 C14 C13 119(3) . . ?
C15 C14 H14A 120.4 . . ?
C13 C14 H14A 120.4 . . ?
C14 C15 C16 121(3) . . ?
C14 C15 H15A 119.7 . . ?
C16 C15 H15A 119.7 . . ?
C11 C16 C15 120(2) . . ?
C11 C16 H16A 120.1 . . ?
C15 C16 H16A 120.1 . . ?
N1 C17 N2 128(2) . . ?
N1 C17 N3 120(2) . . ?
N2 C17 N3 111(2) . . ?
N2 C18 C19 112.4(19) . . ?
N2 C18 C23 112(2) . . ?
C19 C18 C23 109(2) . . ?
N2 C18 H18A 107.9 . . ?
C19 C18 H18A 107.9 . . ?
C23 C18 H18A 107.9 . . ?
C18 C19 C20 111(2) . . ?
C18 C19 H19A 109.4 . . ?
C20 C19 H19A 109.4 . . ?
C18 C19 H19B 109.4 . . ?
C20 C19 H19B 109.4 . . ?
H19A C19 H19B 108.0 . . ?
C21 C20 C19 113(2) . . ?
C21 C20 H20A 108.9 . . ?
C19 C20 H20A 108.9 . . ?
C21 C20 H20B 108.9 . . ?
C19 C20 H20B 108.9 . . ?
H20A C20 H20B 107.7 . . ?
C20 C21 C22 110(2) . . ?
C20 C21 H21A 109.7 . . ?
C22 C21 H21A 109.7 . . ?
C20 C21 H21B 109.7 . . ?
C22 C21 H21B 109.7 . . ?
H21A C21 H21B 108.2 . . ?
C21 C22 C23 116(2) . . ?
C21 C22 H22A 108.3 . . ?
C23 C22 H22A 108.3 . . ?
C21 C22 H22B 108.3 . . ?
C23 C22 H22B 108.3 . . ?
H22A C22 H22B 107.4 . . ?
C22 C23 C18 109(2) . . ?
C22 C23 H23A 109.8 . . ?
C18 C23 H23A 109.8 . . ?
C22 C23 H23B 109.8 . . ?
C18 C23 H23B 109.8 . . ?
H23A C23 H23B 108.2 . . ?
C25 C24 N3 110(2) . . ?
C25 C24 C29 110(2) . . ?
N3 C24 C29 103(2) . . ?
C25 C24 H24A 111.1 . . ?
N3 C24 H24A 111.1 . . ?
C29 C24 H24A 111.1 . . ?
C24 C25 C26 111(2) . . ?
C24 C25 H25A 109.3 . . ?
C26 C25 H25A 109.3 . . ?
C24 C25 H25B 109.3 . . ?
C26 C25 H25B 109.3 . . ?
H25A C25 H25B 108.0 . . ?
C27 C26 C25 109(2) . . ?
C27 C26 H26A 109.9 . . ?
C25 C26 H26A 109.9 . . ?
C27 C26 H26B 109.9 . . ?
C25 C26 H26B 109.9 . . ?
H26A C26 H26B 108.3 . . ?
C28 C27 C26 111(2) . . ?
C28 C27 H27A 109.5 . . ?
C26 C27 H27A 109.5 . . ?
C28 C27 H27B 109.5 . . ?
C26 C27 H27B 109.5 . . ?
H27A C27 H27B 108.1 . . ?
C27 C28 C29 111(3) . . ?
C27 C28 H28A 109.5 . . ?
C29 C28 H28A 109.5 . . ?
C27 C28 H28B 109.5 . . ?
C29 C28 H28B 109.5 . . ?
H28A C28 H28B 108.1 . . ?
C24 C29 C28 106(2) . . ?
C24 C29 H29A 110.6 . . ?
C28 C29 H29A 110.6 . . ?
C24 C29 H29B 110.6 . . ?
C28 C29 H29B 110.6 . . ?
H29A C29 H29B 108.7 . . ?
N4 Gd2 C33 105.8(8) . . ?
N4 Gd2 C34 76.4(8) . . ?
C33 Gd2 C34 31.2(8) . . ?
N4 Gd2 C32 122.7(8) . . ?
C33 Gd2 C32 29.0(8) . . ?
C34 Gd2 C32 48.6(10) . . ?
N4 Gd2 C39 89.9(7) . . ?
C33 Gd2 C39 77.5(9) . . ?
C34 Gd2 C39 87.7(9) . . ?
C32 Gd2 C39 100.9(9) . . ?
N4 Gd2 C35 118.0(8) . . ?
C33 Gd2 C35 82.0(10) . . ?
C34 Gd2 C35 105.0(9) . . ?
C32 Gd2 C35 93.6(9) . . ?
C39 Gd2 C35 30.5(7) . . ?
N4 Gd2 C37 84.4(7) . . ?
C33 Gd2 C37 125.5(9) . . ?
C34 Gd2 C37 132.3(9) . . ?
C32 Gd2 C37 142.0(9) . . ?
C39 Gd2 C37 48.6(8) . . ?
C35 Gd2 C37 48.4(9) . . ?
N4 Gd2 C36 115.0(7) . . ?
C33 Gd2 C36 110.1(9) . . ?
C34 Gd2 C36 133.9(9) . . ?
C32 Gd2 C36 114.7(9) . . ?
C39 Gd2 C36 50.0(8) . . ?
C35 Gd2 C36 29.1(7) . . ?
C37 Gd2 C36 30.8(7) . . ?
N4 Gd2 C31 104.0(8) . . ?
C33 Gd2 C31 50.1(9) . . ?
C34 Gd2 C31 49.3(9) . . ?
C32 Gd2 C31 30.1(8) . . ?
C39 Gd2 C31 127.5(9) . . ?
C35 Gd2 C31 123.6(9) . . ?
C37 Gd2 C31 171.2(9) . . ?
C36 Gd2 C31 140.6(9) . . ?
N4 Gd2 C38 70.2(7) . . ?
C33 Gd2 C38 104.3(9) . . ?
C34 Gd2 C38 103.9(9) . . ?
C32 Gd2 C38 130.3(8) . . ?
C39 Gd2 C38 29.9(7) . . ?
C35 Gd2 C38 48.9(8) . . ?
C37 Gd2 C38 28.5(7) . . ?
C36 Gd2 C38 49.5(8) . . ?
C31 Gd2 C38 152.4(9) . . ?
N4 Gd2 C30 76.8(8) . . ?
C33 Gd2 C30 49.8(9) . . ?
C34 Gd2 C30 29.4(7) . . ?
C32 Gd2 C30 48.1(9) . . ?
C39 Gd2 C30 117.1(9) . . ?
C35 Gd2 C30 131.4(9) . . ?
C37 Gd2 C30 156.7(9) . . ?
C36 Gd2 C30 159.9(9) . . ?
C31 Gd2 C30 29.3(7) . . ?
C38 Gd2 C30 129.2(8) . . ?
N4 Gd2 S2 66.0(5) . . ?
C33 Gd2 S2 142.0(7) . . ?
C34 Gd2 S2 118.1(7) . . ?
C32 Gd2 S2 122.5(6) . . ?
C39 Gd2 S2 136.6(6) . . ?
C35 Gd2 S2 135.5(7) . . ?
C37 Gd2 S2 91.6(6) . . ?
C36 Gd2 S2 106.6(6) . . ?
C31 Gd2 S2 94.3(7) . . ?
C38 Gd2 S2 106.8(6) . . ?
C30 Gd2 S2 93.0(7) . . ?
N5 Gd3 N6 54.6(6) . . ?
N5 Gd3 O1 80.1(6) . . ?
N6 Gd3 O1 84.8(6) . . ?
N5 Gd3 C46 155.3(8) . . ?
N6 Gd3 C46 121.5(8) . . ?
O1 Gd3 C46 124.5(8) . . ?
N5 Gd3 C50 161.2(9) . . ?
N6 Gd3 C50 143.8(9) . . ?
O1 Gd3 C50 102.2(8) . . ?
C46 Gd3 C50 28.2(8) . . ?
N5 Gd3 C48 149.6(9) . . ?
N6 Gd3 C48 99.2(9) . . ?
O1 Gd3 C48 82.6(9) . . ?
C46 Gd3 C48 48.2(10) . . ?
C50 Gd3 C48 47.9(10) . . ?
N5 Gd3 C49 157.0(8) . . ?
N6 Gd3 C49 125.2(8) . . ?
O1 Gd3 C49 77.1(8) . . ?
C46 Gd3 C49 47.6(10) . . ?
C50 Gd3 C49 29.8(8) . . ?
C48 Gd3 C49 28.0(8) . . ?
N5 Gd3 C47 150.4(8) . . ?
N6 Gd3 C47 98.0(8) . . ?
O1 Gd3 C47 111.2(8) . . ?
C46 Gd3 C47 28.3(8) . . ?
C50 Gd3 C47 46.1(10) . . ?
C48 Gd3 C47 28.8(9) . . ?
C49 Gd3 C47 46.0(10) . . ?
N5 Gd3 S3 69.6(5) . . ?
N6 Gd3 S3 124.0(5) . . ?
O1 Gd3 S3 81.3(4) . . ?
C46 Gd3 S3 110.8(7) . . ?
C50 Gd3 S3 92.2(7) . . ?
C48 Gd3 S3 131.8(8) . . ?
C49 Gd3 S3 103.9(7) . . ?
C47 Gd3 S3 137.5(7) . . ?
N5 Gd3 S2 73.3(5) . . ?
N6 Gd3 S2 89.7(5) . . ?
O1 Gd3 S2 150.7(4) . . ?
C46 Gd3 S2 82.6(7) . . ?
C50 Gd3 S2 99.2(7) . . ?
C48 Gd3 S2 126.7(8) . . ?
C49 Gd3 S2 128.1(7) . . ?
C47 Gd3 S2 98.0(7) . . ?
S3 Gd3 S2 78.05(19) . . ?
N5 Gd3 C57 27.6(6) . . ?
N6 Gd3 C57 27.3(6) . . ?
O1 Gd3 C57 84.5(6) . . ?
C46 Gd3 C57 141.4(8) . . ?
C50 Gd3 C57 169.2(9) . . ?
C48 Gd3 C57 125.9(9) . . ?
C49 Gd3 C57 149.3(8) . . ?
C47 Gd3 C57 123.6(8) . . ?
S3 Gd3 C57 97.2(5) . . ?
S2 Gd3 C57 77.8(5) . . ?
C41 S2 Gd2 99.8(8) . . ?
C41 S2 Gd3 124.3(9) . . ?
Gd2 S2 Gd3 99.2(2) . . ?
C52 S3 Gd3 97.4(8) . . ?
C52 S3 Gd2 113.4(8) . . ?
Gd3 S3 Gd2 99.21(19) . . ?
C40 N4 Gd2 113.5(16) . . ?
C40 N4 H4B 120.0 . . ?
Gd2 N4 H4B 32.9 . . ?
C40 N4 H4C 120.0 . . ?
Gd2 N4 H4C 116.2 . . ?
H4B N4 H4C 120.0 . . ?
C57 N5 C51 124.4(19) . . ?
C57 N5 Gd3 101.0(15) . . ?
C51 N5 Gd3 126.8(14) . . ?
C57 N6 C58 122(2) . . ?
C57 N6 Gd3 96.3(15) . . ?
C58 N6 Gd3 139.2(15) . . ?
C57 N7 C64 122.2(19) . . ?
C57 N7 H7B 118.9 . . ?
C64 N7 H7B 118.9 . . ?
C70 O1 C73 105.0(15) . . ?
C70 O1 Gd3 124.7(14) . . ?
C73 O1 Gd3 129.7(13) . . ?
C34 C30 C31 110(3) . . ?
C34 C30 Gd2 72.5(19) . . ?
C31 C30 Gd2 75.1(18) . . ?
C34 C30 H30A 125.2 . . ?
C31 C30 H30A 125.2 . . ?
Gd2 C30 H30A 118.9 . . ?
C30 C31 C32 104(3) . . ?
C30 C31 Gd2 75.6(18) . . ?
C32 C31 Gd2 72.4(18) . . ?
C30 C31 H31A 127.8 . . ?
C32 C31 H31A 127.8 . . ?
Gd2 C31 H31A 116.7 . . ?
C33 C32 C31 113(3) . . ?
C33 C32 Gd2 74(2) . . ?
C31 C32 Gd2 77.4(18) . . ?
C33 C32 H32A 123.7 . . ?
C31 C32 H32A 123.7 . . ?
Gd2 C32 H32A 116.2 . . ?
C32 C33 C34 106(3) . . ?
C32 C33 Gd2 77(2) . . ?
C34 C33 Gd2 75.6(18) . . ?
C32 C33 H33A 127.2 . . ?
C34 C33 H33A 127.2 . . ?
Gd2 C33 H33A 113.2 . . ?
C30 C34 C33 108(3) . . ?
C30 C34 Gd2 78.1(19) . . ?
C33 C34 Gd2 73.2(18) . . ?
C30 C34 H34A 126.1 . . ?
C33 C34 H34A 126.1 . . ?
Gd2 C34 H34A 114.8 . . ?
C36 C35 C39 111(3) . . ?
C36 C35 Gd2 77.3(17) . . ?
C39 C35 Gd2 74.6(16) . . ?
C36 C35 H35A 124.5 . . ?
C39 C35 H35A 124.5 . . ?
Gd2 C35 H35A 115.4 . . ?
C35 C36 C37 104(3) . . ?
C35 C36 Gd2 73.6(17) . . ?
C37 C36 Gd2 74.3(15) . . ?
C35 C36 H36A 127.9 . . ?
C37 C36 H36A 127.9 . . ?
Gd2 C36 H36A 116.7 . . ?
C38 C37 C36 110(3) . . ?
C38 C37 Gd2 76.2(16) . . ?
C36 C37 Gd2 74.9(16) . . ?
C38 C37 H37A 125.0 . . ?
C36 C37 H37A 125.0 . . ?
Gd2 C37 H37A 115.9 . . ?
C37 C38 C39 109(3) . . ?
C37 C38 Gd2 75.3(16) . . ?
C39 C38 Gd2 72.9(15) . . ?
C37 C38 H38A 125.7 . . ?
C39 C38 H38A 125.7 . . ?
Gd2 C38 H38A 118.0 . . ?
C38 C39 C35 106(3) . . ?
C38 C39 Gd2 77.2(15) . . ?
C35 C39 Gd2 74.9(16) . . ?
C38 C39 H39A 126.9 . . ?
C35 C39 H39A 126.9 . . ?
Gd2 C39 H39A 113.6 . . ?
C41 C40 N4 124(3) . . ?
C41 C40 C45 122(3) . . ?
N4 C40 C45 114(2) . . ?
C40 C41 C42 123(3) . . ?
C40 C41 S2 117(2) . . ?
C42 C41 S2 119(2) . . ?
C41 C42 C43 116(3) . . ?
C41 C42 H42A 122.0 . . ?
C43 C42 H42A 122.0 . . ?
C44 C43 C42 121(3) . . ?
C44 C43 H43A 119.5 . . ?
C42 C43 H43A 119.5 . . ?
C43 C44 C45 121(3) . . ?
C43 C44 H44A 119.6 . . ?
C45 C44 H44A 119.6 . . ?
C44 C45 C40 116(3) . . ?
C44 C45 H45A 121.9 . . ?
C40 C45 H45A 121.9 . . ?
C50 C46 C47 107(3) . . ?
C50 C46 Gd3 77(2) . . ?
C47 C46 Gd3 77(2) . . ?
C50 C46 H46A 126.3 . . ?
C47 C46 H46A 126.3 . . ?
Gd3 C46 H46A 112.3 . . ?
C46 C47 C48 111(3) . . ?
C46 C47 Gd3 74(2) . . ?
C48 C47 Gd3 75(2) . . ?
C46 C47 H47A 124.5 . . ?
C48 C47 H47A 124.5 . . ?
Gd3 C47 H47A 117.5 . . ?
C49 C48 C47 106(4) . . ?
C49 C48 Gd3 76(2) . . ?
C47 C48 Gd3 76(2) . . ?
C49 C48 H48A 127.2 . . ?
C47 C48 H48A 127.2 . . ?
Gd3 C48 H48A 113.6 . . ?
C48 C49 C50 109(3) . . ?
C48 C49 Gd3 76(2) . . ?
C50 C49 Gd3 74.8(19) . . ?
C48 C49 H49A 125.6 . . ?
C50 C49 H49A 125.6 . . ?
Gd3 C49 H49A 115.7 . . ?
C46 C50 C49 107(3) . . ?
C46 C50 Gd3 75(2) . . ?
C49 C50 Gd3 75.4(19) . . ?
C46 C50 H50A 126.4 . . ?
C49 C50 H50A 126.4 . . ?
Gd3 C50 H50A 115.4 . . ?
N5 C51 C56 128(2) . . ?
N5 C51 C52 115(2) . . ?
C56 C51 C52 116(2) . . ?
C53 C52 C51 120(2) . . ?
C53 C52 S3 119.1(17) . . ?
C51 C52 S3 120.5(18) . . ?
C52 C53 C54 122(2) . . ?
C52 C53 H53A 119.2 . . ?
C54 C53 H53A 119.2 . . ?
C55 C54 C53 118(2) . . ?
C55 C54 H54A 120.8 . . ?
C53 C54 H54A 120.8 . . ?
C54 C55 C56 121(2) . . ?
C54 C55 H55A 119.4 . . ?
C56 C55 H55A 119.4 . . ?
C55 C56 C51 123(2) . . ?
C55 C56 H56A 118.6 . . ?
C51 C56 H56A 118.6 . . ?
N6 C57 N7 129(2) . . ?
N6 C57 N5 107(2) . . ?
N7 C57 N5 124(2) . . ?
N6 C57 Gd3 56.5(12) . . ?
N7 C57 Gd3 166.9(16) . . ?
N5 C57 Gd3 51.3(12) . . ?
N6 C58 C63 108(2) . . ?
N6 C58 C59 111.0(19) . . ?
C63 C58 C59 112(2) . . ?
N6 C58 H58A 108.5 . . ?
C63 C58 H58A 108.5 . . ?
C59 C58 H58A 108.5 . . ?
C58 C59 C60 112(2) . . ?
C58 C59 H59A 109.2 . . ?
C60 C59 H59A 109.2 . . ?
C58 C59 H59B 109.2 . . ?
C60 C59 H59B 109.2 . . ?
H59A C59 H59B 107.9 . . ?
C61 C60 C59 109(2) . . ?
C61 C60 H60A 109.9 . . ?
C59 C60 H60A 109.9 . . ?
C61 C60 H60B 109.9 . . ?
C59 C60 H60B 109.9 . . ?
H60A C60 H60B 108.3 . . ?
C60 C61 C62 114(3) . . ?
C60 C61 H61A 108.9 . . ?
C62 C61 H61A 108.9 . . ?
C60 C61 H61B 108.9 . . ?
C62 C61 H61B 108.9 . . ?
H61A C61 H61B 107.7 . . ?
C61 C62 C63 109(2) . . ?
C61 C62 H62A 109.8 . . ?
C63 C62 H62A 109.8 . . ?
C61 C62 H62B 109.8 . . ?
C63 C62 H62B 109.8 . . ?
H62A C62 H62B 108.3 . . ?
C58 C63 C62 113(2) . . ?
C58 C63 H63A 109.1 . . ?
C62 C63 H63A 109.1 . . ?
C58 C63 H63B 109.1 . . ?
C62 C63 H63B 109.1 . . ?
H63A C63 H63B 107.8 . . ?
N7 C64 C69 108.2(18) . . ?
N7 C64 C65 108.9(18) . . ?
C69 C64 C65 108.3(19) . . ?
N7 C64 H64A 110.4 . . ?
C69 C64 H64A 110.4 . . ?
C65 C64 H64A 110.4 . . ?
C66 C65 C64 110(2) . . ?
C66 C65 H65A 109.6 . . ?
C64 C65 H65A 109.6 . . ?
C66 C65 H65B 109.6 . . ?
C64 C65 H65B 109.6 . . ?
H65A C65 H65B 108.1 . . ?
C67 C66 C65 110(2) . . ?
C67 C66 H66A 109.6 . . ?
C65 C66 H66A 109.6 . . ?
C67 C66 H66B 109.6 . . ?
C65 C66 H66B 109.6 . . ?
H66A C66 H66B 108.1 . . ?
C68 C67 C66 112(2) . . ?
C68 C67 H67A 109.3 . . ?
C66 C67 H67A 109.3 . . ?
C68 C67 H67B 109.3 . . ?
C66 C67 H67B 109.3 . . ?
H67A C67 H67B 107.9 . . ?
C67 C68 C69 109(2) . . ?
C67 C68 H68A 109.9 . . ?
C69 C68 H68A 109.9 . . ?
C67 C68 H68B 109.9 . . ?
C69 C68 H68B 109.9 . . ?
H68A C68 H68B 108.3 . . ?
C64 C69 C68 111(2) . . ?
C64 C69 H69A 109.5 . . ?
C68 C69 H69A 109.5 . . ?
C64 C69 H69B 109.5 . . ?
C68 C69 H69B 109.5 . . ?
H69A C69 H69B 108.1 . . ?
O1 C70 C71 107.0(17) . . ?
O1 C70 H70A 110.3 . . ?
C71 C70 H70A 110.3 . . ?
O1 C70 H70B 110.3 . . ?
C71 C70 H70B 110.3 . . ?
H70A C70 H70B 108.6 . . ?
C70 C71 C72 104.9(16) . . ?
C70 C71 H71A 110.8 . . ?
C72 C71 H71A 110.8 . . ?
C70 C71 H71B 110.8 . . ?
C72 C71 H71B 110.8 . . ?
H71A C71 H71B 108.8 . . ?
C71 C72 C73 106.4(16) . . ?
C71 C72 H72A 110.5 . . ?
C73 C72 H72A 110.5 . . ?
C71 C72 H72B 110.5 . . ?
C73 C72 H72B 110.5 . . ?
H72A C72 H72B 108.6 . . ?
O1 C73 C72 105.6(15) . . ?
O1 C73 H73A 110.6 . . ?
C72 C73 H73A 110.6 . . ?
O1 C73 H73B 110.6 . . ?
C72 C73 H73B 110.6 . . ?
H73A C73 H73B 108.8 . . ?
C74 O2 C77 104(2) . . ?
O2 C74 C75 106.2(15) . . ?
O2 C74 H74A 110.5 . . ?
C75 C74 H74A 110.5 . . ?
O2 C74 H74B 110.5 . . ?
C75 C74 H74B 110.5 . . ?
H74A C74 H74B 108.7 . . ?
C76 C75 C74 103(2) . . ?
C76 C75 H75A 111.2 . . ?
C74 C75 H75A 111.3 . . ?
C76 C75 H75B 111.3 . . ?
C74 C75 H75B 111.3 . . ?
H75A C75 H75B 109.2 . . ?
C75 C76 C77 106.3(13) . . ?
C75 C76 H76A 110.5 . . ?
C77 C76 H76A 110.5 . . ?
C75 C76 H76B 110.5 . . ?
C77 C76 H76B 110.5 . . ?
H76A C76 H76B 108.7 . . ?
O2 C77 C76 107.0(14) . . ?
O2 C77 H77A 110.3 . . ?
C76 C77 H77A 110.3 . . ?
O2 C77 H77B 110.3 . . ?
C76 C77 H77B 110.3 . . ?
H77A C77 H77B 108.6 . . ?
C78 O3 C81 106.7(19) . . ?
O3 C78 C79 108.9(15) . . ?
O3 C78 H78A 109.9 . . ?
C79 C78 H78A 109.9 . . ?
O3 C78 H78B 109.9 . . ?
C79 C78 H78B 109.9 . . ?
H78A C78 H78B 108.3 . . ?
C78 C79 C80 105.2(15) . . ?
C78 C79 H79A 110.7 . . ?
C80 C79 H79A 110.7 . . ?
C78 C79 H79B 110.7 . . ?
C80 C79 H79B 110.7 . . ?
H79A C79 H79B 108.8 . . ?
C79 C80 C81 104(2) . . ?
C79 C80 H80A 111.0 . . ?
C81 C80 H80A 111.0 . . ?
C79 C80 H80B 111.0 . . ?
C81 C80 H80B 111.0 . . ?
H80A C80 H80B 109.0 . . ?
O3 C81 C80 105.7(15) . . ?
O3 C81 H81A 110.6 . . ?
C80 C81 H81A 110.6 . . ?
O3 C81 H81B 110.6 . . ?
C80 C81 H81B 110.6 . . ?
H81A C81 H81B 108.7 . . ?

loop_
_geom_bond_atom_site_label_1
_geom_bond_atom_site_label_2
_geom_bond_distance
_geom_bond_site_symmetry_2
_geom_bond_publ_flag
Gd1 N1 2.537(19) . ?
Gd1 C5 2.70(2) . ?
Gd1 C6 2.71(2) . ?
Gd1 C4 2.713(19) . ?
Gd1 C1 2.71(2) . ?
Gd1 C7 2.72(2) . ?
Gd1 C10 2.73(2) . ?
Gd1 C3 2.73(2) . ?
Gd1 C2 2.733(19) . ?
Gd1 C8 2.75(2) . ?
Gd1 C9 2.748(19) . ?
Gd1 S1 2.762(7) . ?
S1 C12 1.75(2) . ?
S1 Gd1 2.998(6) 3_675 ?
N1 C17 1.30(3) . ?
N1 C11 1.46(3) . ?
N2 C17 1.37(3) . ?
N2 C18 1.43(3) . ?
N2 H2A 0.8600 . ?
N3 C17 1.44(3) . ?
N3 C24 1.52(3) . ?
N3 H3A 0.8600 . ?
C1 C5 1.366(13) . ?
C1 C2 1.366(13) . ?
C1 H1A 0.9300 . ?
C2 C3 1.365(13) . ?
C2 H2B 0.9300 . ?
C3 C4 1.366(13) . ?
C3 H3B 0.9300 . ?
C4 C5 1.366(13) . ?
C4 H4A 0.9300 . ?
C5 H5A 0.9300 . ?
C6 C10 1.390(13) . ?
C6 C7 1.390(13) . ?
C6 H6A 0.9300 . ?
C7 C8 1.390(13) . ?
C7 H7A 0.9300 . ?
C8 C9 1.390(13) . ?
C8 H8A 0.9300 . ?
C9 C10 1.390(13) . ?
C9 H9A 0.9300 . ?
C10 H10A 0.9300 . ?
C11 C16 1.39(3) . ?
C11 C12 1.41(3) . ?
C12 C13 1.41(3) . ?
C13 C14 1.42(3) . ?
C13 H13A 0.9300 . ?
C14 C15 1.39(3) . ?
C14 H14A 0.9300 . ?
C15 C16 1.42(3) . ?
C15 H15A 0.9300 . ?
C16 H16A 0.9300 . ?
C18 C19 1.52(3) . ?
C18 C23 1.53(3) . ?
C18 H18A 0.9800 . ?
C19 C20 1.52(3) . ?
C19 H19A 0.9700 . ?
C19 H19B 0.9700 . ?
C20 C21 1.48(3) . ?
C20 H20A 0.9700 . ?
C20 H20B 0.9700 . ?
C21 C22 1.51(3) . ?
C21 H21A 0.9700 . ?
C21 H21B 0.9700 . ?
C22 C23 1.53(3) . ?
C22 H22A 0.9700 . ?
C22 H22B 0.9700 . ?
C23 H23A 0.9700 . ?
C23 H23B 0.9700 . ?
C24 C25 1.50(3) . ?
C24 C29 1.54(3) . ?
C24 H24A 0.9800 . ?
C25 C26 1.52(3) . ?
C25 H25A 0.9700 . ?
C25 H25B 0.9700 . ?
C26 C27 1.50(3) . ?
C26 H26A 0.9700 . ?
C26 H26B 0.9700 . ?
C27 C28 1.48(3) . ?
C27 H27A 0.9700 . ?
C27 H27B 0.9700 . ?
C28 C29 1.57(4) . ?
C28 H28A 0.9700 . ?
C28 H28B 0.9700 . ?
C29 H29A 0.9700 . ?
C29 H29B 0.9700 . ?
Gd2 N4 2.63(2) . ?
Gd2 C33 2.64(3) . ?
Gd2 C34 2.67(3) . ?
Gd2 C32 2.67(3) . ?
Gd2 C39 2.68(3) . ?
Gd2 C35 2.69(3) . ?
Gd2 C37 2.73(3) . ?
Gd2 C36 2.73(3) . ?
Gd2 C31 2.74(3) . ?
Gd2 C38 2.74(2) . ?
Gd2 C30 2.74(3) . ?
Gd2 S2 2.844(6) . ?
Gd3 N5 2.289(18) . ?
Gd3 N6 2.412(18) . ?
Gd3 O1 2.426(15) . ?
Gd3 C46 2.71(3) . ?
Gd3 C50 2.73(3) . ?
Gd3 C48 2.74(4) . ?
Gd3 C49 2.74(3) . ?
Gd3 C47 2.75(3) . ?
Gd3 S3 2.848(6) . ?
Gd3 S2 2.870(7) . ?
Gd3 C57 2.88(2) . ?
S2 C41 1.78(2) . ?
S3 C52 1.76(2) . ?
N4 C40 1.39(3) . ?
N4 H4B 0.8600 . ?
N4 H4C 0.8600 . ?
N5 C57 1.36(2) . ?
N5 C51 1.41(3) . ?
N6 C57 1.33(3) . ?
N6 C58 1.48(3) . ?
N7 C57 1.35(3) . ?
N7 C64 1.46(3) . ?
N7 H7B 0.8600 . ?
O1 C70 1.435(18) . ?
O1 C73 1.456(17) . ?
C30 C34 1.38(3) . ?
C30 C31 1.38(4) . ?
C30 H30A 0.9300 . ?
C31 C32 1.41(4) . ?
C31 H31A 0.9300 . ?
C32 C33 1.33(4) . ?
C32 H32A 0.9300 . ?
C33 C34 1.43(4) . ?
C33 H33A 0.9300 . ?
C34 H34A 0.9300 . ?
C35 C36 1.36(3) . ?
C35 C39 1.41(3) . ?
C35 H35A 0.9300 . ?
C36 C37 1.45(3) . ?
C36 H36A 0.9300 . ?
C37 C38 1.35(3) . ?
C37 H37A 0.9300 . ?
C38 C39 1.40(3) . ?
C38 H38A 0.9300 . ?
C39 H39A 0.9300 . ?
C40 C41 1.36(3) . ?
C40 C45 1.43(3) . ?
C41 C42 1.41(3) . ?
C42 C43 1.44(4) . ?
C42 H42A 0.9300 . ?
C43 C44 1.42(4) . ?
C43 H43A 0.9300 . ?
C44 C45 1.42(4) . ?
C44 H44A 0.9300 . ?
C45 H45A 0.9300 . ?
C46 C50 1.33(4) . ?
C46 C47 1.34(4) . ?
C46 H46A 0.9300 . ?
C47 C48 1.37(4) . ?
C47 H47A 0.9300 . ?
C48 C49 1.33(4) . ?
C48 H48A 0.9300 . ?
C49 C50 1.41(4) . ?
C49 H49A 0.9300 . ?
C50 H50A 0.9300 . ?
C51 C56 1.42(3) . ?
C51 C52 1.46(3) . ?
C52 C53 1.39(3) . ?
C53 C54 1.42(3) . ?
C53 H53A 0.9300 . ?
C54 C55 1.38(3) . ?
C54 H54A 0.9300 . ?
C55 C56 1.38(3) . ?
C55 H55A 0.9300 . ?
C56 H56A 0.9300 . ?
C58 C63 1.48(3) . ?
C58 C59 1.53(3) . ?
C58 H58A 0.9800 . ?
C59 C60 1.55(3) . ?
C59 H59A 0.9700 . ?
C59 H59B 0.9700 . ?
C60 C61 1.46(3) . ?
C60 H60A 0.9700 . ?
C60 H60B 0.9700 . ?
C61 C62 1.56(4) . ?
C61 H61A 0.9700 . ?
C61 H61B 0.9700 . ?
C62 C63 1.56(3) . ?
C62 H62A 0.9700 . ?
C62 H62B 0.9700 . ?
C63 H63A 0.9700 . ?
C63 H63B 0.9700 . ?
C64 C69 1.51(3) . ?
C64 C65 1.55(3) . ?
C64 H64A 0.9800 . ?
C65 C66 1.53(3) . ?
C65 H65A 0.9700 . ?
C65 H65B 0.9700 . ?
C66 C67 1.52(3) . ?
C66 H66A 0.9700 . ?
C66 H66B 0.9700 . ?
C67 C68 1.51(3) . ?
C67 H67A 0.9700 . ?
C67 H67B 0.9700 . ?
C68 C69 1.59(3) . ?
C68 H68A 0.9700 . ?
C68 H68B 0.9700 . ?
C69 H69A 0.9700 . ?
C69 H69B 0.9700 . ?
C70 C71 1.486(19) . ?
C70 H70A 0.9700 . ?
C70 H70B 0.9700 . ?
C71 C72 1.487(19) . ?
C71 H71A 0.9700 . ?
C71 H71B 0.9700 . ?
C72 C73 1.500(18) . ?
C72 H72A 0.9700 . ?
C72 H72B 0.9700 . ?
C73 H73A 0.9700 . ?
C73 H73B 0.9700 . ?
O2 C74 1.433(15) . ?
O2 C77 1.442(15) . ?
C74 C75 1.492(16) . ?
C74 H74A 0.9700 . ?
C74 H74B 0.9700 . ?
C75 C76 1.489(15) . ?
C75 H75A 0.9700 . ?
C75 H75B 0.9700 . ?
C76 C77 1.496(15) . ?
C76 H76A 0.9700 . ?
C76 H76B 0.9700 . ?
C77 H77A 0.9700 . ?
C77 H77B 0.9700 . ?
O3 C78 1.432(15) . ?
O3 C81 1.446(15) . ?
C78 C79 1.488(15) . ?
C78 H78A 0.9700 . ?
C78 H78B 0.9700 . ?
C79 C80 1.493(15) . ?
C79 H79A 0.9700 . ?
C79 H79B 0.9700 . ?
C80 C81 1.501(15) . ?
C80 H80A 0.9700 . ?
C80 H80B 0.9700 . ?
C81 H81A 0.9700 . ?
C81 H81B 0.9700 . ?

loop_
_geom_hbond_atom_site_label_D
_geom_hbond_atom_site_label_H
_geom_hbond_atom_site_label_A
_geom_hbond_distance_DH
_geom_hbond_distance_HA
_geom_hbond_distance_DA
_geom_hbond_angle_DHA
_geom_hbond_site_symmetry_A
N4 H4C O2 0.86 2.16 3.02(3) 171.8 1_545
